data_2243408
loop_
_publ_author_name
'Meng, Xiang-Zhen'
'Cheng, Dong'

_publ_section_title
;
 Crystal structure of dimethyl
 5-(4-ethylphenyl)-4-[(4-ethylphenyl)ethynyl]-6,11-diphenyl-1,3,6,11-tetrahydro-2<i>H</i>-6,11-epoxycyclopenta[<i>a</i>]anthracene-2,2-dicarboxylate
;
_journal_issue 6
_journal_name_full 'Acta Crystallographica Section E'
_journal_page_first 954
_journal_page_last 957
_journal_paper_doi 10.1107/S2056989020006404
_journal_volume 76
_journal_year 2020
_chemical_formula_iupac 'C51 H42 O5'
_chemical_formula_moiety 'C51 H42 O5'
_chemical_formula_sum 'C51 H42 O5'
_chemical_formula_weight 734.84
_chemical_name_systematic
;Dimethyl
5-(4-ethylphenyl)-4-[(4-ethylphenyl)ethynyl]-6,11-diphenyl-1,3,6,11-tetrahydro-2<i>H</i>-6,11-epoxycyclopenta[<i>a</i>]anthracene-2,2-dicarboxylate
;
_space_group_crystal_system monoclinic
_space_group_IT_number 14
_space_group_name_Hall '-P 2ybc'
_space_group_name_H-M_alt 'P 1 21/c 1'
_atom_sites_solution_hydrogens geom
_atom_sites_solution_primary dual
_cell_angle_alpha 90
_cell_angle_beta 91.2070(10)
_cell_angle_gamma 90
_cell_formula_units_Z 4
_cell_length_a 11.3654(10)
_cell_length_b 14.2430(12)
_cell_length_c 25.168(2)
_cell_measurement_reflns_used 9893
_cell_measurement_temperature 293(2)
_cell_measurement_theta_max 27.331
_cell_measurement_theta_min 2.160
_cell_volume 4073.2(6)
_computing_cell_refinement
;
SAINT (Bruker, 2002)
;
_computing_data_collection
;
APEX2 (Bruker, 2002)
;
_computing_data_reduction
;
SAINT (Bruker, 2002)
;
_computing_molecular_graphics
;
DIAMOND (Brandenburg & Putz, 2012)
;
_computing_publication_material
;
<i>OLEX2</i> (Dolomanov <i>et al.</i>,  2009)
;
_computing_structure_refinement
;
<i>SHELXL2018/3</i> (Sheldrick, 2015<i>b</i>)
;
_computing_structure_solution
;
<i>SHLEXT</i> (Sheldrick, 2015<i>a</i>)
;
_diffrn_ambient_temperature 293.15
_diffrn_measured_fraction_theta_full 0.998
_diffrn_measured_fraction_theta_max 0.978
_diffrn_measurement_device_type 'Bruker APEXII CCD area detector'
_diffrn_measurement_method 'phi and omega scans'
_diffrn_radiation_monochromator graphite
_diffrn_radiation_type MoK\a
_diffrn_radiation_wavelength 0.71073
_diffrn_reflns_av_R_equivalents 0.0309
_diffrn_reflns_av_unetI/netI 0.0270
_diffrn_reflns_limit_h_max 14
_diffrn_reflns_limit_h_min -14
_diffrn_reflns_limit_k_max 17
_diffrn_reflns_limit_k_min -18
_diffrn_reflns_limit_l_max 32
_diffrn_reflns_limit_l_min -32
_diffrn_reflns_number 34227
_diffrn_reflns_theta_full 25.242
_diffrn_reflns_theta_max 27.493
_diffrn_reflns_theta_min 1.619
_exptl_absorpt_coefficient_mu 0.076
_exptl_absorpt_correction_T_max 0.9849
_exptl_absorpt_correction_T_min 0.9827
_exptl_absorpt_correction_type multi-scan
_exptl_absorpt_process_details
;
(SADABS; Bruker, 2002)
;
_exptl_crystal_colour colourless
_exptl_crystal_density_diffrn 1.198
_exptl_crystal_density_method 'not measured'
_exptl_crystal_description block
_exptl_crystal_F_000 1552
_exptl_crystal_size_max 0.23
_exptl_crystal_size_mid 0.22
_exptl_crystal_size_min 0.20
_refine_diff_density_max 0.331
_refine_diff_density_min -0.296
_refine_ls_extinction_coef 0.0288(14)
_refine_ls_extinction_expression Fc^*^=kFc[1+0.001xFc^2^\l^3^/sin(2\q)]^-1/4^
_refine_ls_extinction_method SHELXL-2018/3
_refine_ls_goodness_of_fit_ref 1.037
_refine_ls_hydrogen_treatment constr
_refine_ls_matrix_type full
_refine_ls_number_parameters 515
_refine_ls_number_reflns 9159
_refine_ls_number_restraints 20
_refine_ls_restrained_S_all 1.050
_refine_ls_R_factor_all 0.0741
_refine_ls_R_factor_gt 0.0560
_refine_ls_shift/su_max 0.000
_refine_ls_shift/su_mean 0.000
_refine_ls_structure_factor_coef Fsqd
_refine_ls_weighting_details 'w=1/[\s^2^(Fo^2^)+(0.0848P)^2^+1.1068P] where P=(Fo^2^+2Fc^2^)/3'
_refine_ls_weighting_scheme calc
_refine_ls_wR_factor_gt 0.1535
_refine_ls_wR_factor_ref 0.1694
_reflns_number_gt 6819
_reflns_number_total 9159
_reflns_threshold_expression 'I > 2\s(I)'
_cod_data_source_file is5535sup1.cif
_cod_data_source_block I
_cod_database_code 2243408
_shelx_space_group_comment
;
The symmetry employed for this shelxl refinement is uniquely defined
by the following loop, which should always be used as a source of
symmetry information in preference to the above space-group names.
They are only intended as comments.
;
_shelx_estimated_absorpt_t_min 0.983
_shelx_estimated_absorpt_t_max 0.985

loop_
_space_group_symop_operation_xyz
'x, y, z'
'-x, y+1/2, -z+1/2'
'-x, -y, -z'
'x, -y-1/2, z-1/2'

loop_
_atom_site_type_symbol
_atom_site_label
_atom_site_fract_x
_atom_site_fract_y
_atom_site_fract_z
_atom_site_U_iso_or_equiv
_atom_site_adp_type
_atom_site_calc_flag
_atom_site_occupancy
_atom_site_disorder_assembly
_atom_site_disorder_group
C C1 0.67845(14) 0.32574(12) 0.38548(7) 0.0473(4) Uani d 1 . .
C C2 0.59520(14) 0.34546(12) 0.33729(7) 0.0457(4) Uani d 1 . .
H H2A 0.553476 0.404303 0.341554 0.055 Uiso calc 1 . .
H H2B 0.638223 0.347262 0.304421 0.055 Uiso calc 1 . .
C C3 0.51201(13) 0.26312(10) 0.33826(6) 0.0387(3) Uani d 1 . .
C C4 0.40374(13) 0.24906(10) 0.31442(6) 0.0371(3) Uani d 1 . .
C C5 0.32602(13) 0.30966(11) 0.27700(6) 0.0393(3) Uani d 1 . .
C C6 0.33055(15) 0.25996(12) 0.22280(6) 0.0441(4) Uani d 1 . .
C C7 0.38339(19) 0.27862(14) 0.17523(7) 0.0605(5) Uani d 1 . .
H H7 0.425215 0.333947 0.170291 0.073 Uiso calc 1 . .
C C8 0.3725(2) 0.21236(17) 0.13465(8) 0.0737(6) Uani d 1 . .
H H8 0.405699 0.224808 0.101928 0.088 Uiso calc 1 . .
C C9 0.3143(2) 0.12947(16) 0.14186(8) 0.0692(6) Uani d 1 . .
H H9 0.309206 0.086263 0.114200 0.083 Uiso calc 1 . .
C C10 0.26254(17) 0.10908(14) 0.19004(7) 0.0550(4) Uani d 1 . .
H H10 0.224551 0.052124 0.195377 0.066 Uiso calc 1 . .
C C11 0.26919(14) 0.17587(12) 0.22980(6) 0.0441(4) Uani d 1 . .
C C12 0.22847(13) 0.17681(11) 0.28746(6) 0.0407(3) Uani d 1 . .
C C13 0.34321(13) 0.16415(11) 0.32089(6) 0.0379(3) Uani d 1 . .
C C14 0.39041(14) 0.08984(10) 0.34996(6) 0.0392(3) Uani d 1 . .
C C15 0.50249(14) 0.10493(11) 0.37516(6) 0.0402(3) Uani d 1 . .
C C16 0.55998(13) 0.18993(11) 0.36889(6) 0.0405(3) Uani d 1 . .
C C17 0.68014(15) 0.21714(12) 0.38992(7) 0.0505(4) Uani d 1 . .
H H17A 0.741600 0.190258 0.368502 0.061 Uiso calc 1 . .
H H17B 0.691648 0.197196 0.426511 0.061 Uiso calc 1 . .
C C18 0.33666(13) 0.41416(11) 0.28409(6) 0.0409(3) Uani d 1 . .
C C19 0.3906(2) 0.47302(14) 0.24958(9) 0.0707(6) Uani d 1 . .
H H19 0.419039 0.449371 0.217893 0.085 Uiso calc 1 . .
C C20 0.4037(2) 0.56778(15) 0.26106(11) 0.0796(7) Uani d 1 . .
H H20 0.442902 0.606349 0.237434 0.096 Uiso calc 1 . .
C C21 0.3608(2) 0.60460(14) 0.30570(9) 0.0666(5) Uani d 1 . .
H H21 0.370153 0.668137 0.313189 0.080 Uiso calc 1 . .
C C22 0.3027(3) 0.54696(16) 0.34017(9) 0.0839(8) Uani d 1 . .
H H22 0.271439 0.571660 0.371031 0.101 Uiso calc 1 . .
C C23 0.2907(2) 0.45260(14) 0.32917(8) 0.0722(6) Uani d 1 . .
H H23 0.250777 0.414320 0.352688 0.087 Uiso calc 1 . .
C C24 0.11663(14) 0.12878(11) 0.30320(7) 0.0449(4) Uani d 1 . .
C C25 0.03121(16) 0.10294(15) 0.26622(8) 0.0594(5) Uani d 1 . .
H H25 0.044218 0.112279 0.230250 0.071 Uiso calc 1 . .
C C26 -0.07348(18) 0.06334(17) 0.28205(10) 0.0726(6) Uani d 1 . .
H H26 -0.129658 0.045456 0.256624 0.087 Uiso calc 1 . .
C C27 -0.09501(18) 0.05029(16) 0.33468(11) 0.0732(6) Uani d 1 . .
H H27 -0.165477 0.023556 0.345167 0.088 Uiso calc 1 . .
C C28 -0.01173(18) 0.07699(16) 0.37203(9) 0.0692(6) Uani d 1 . .
H H28 -0.026166 0.068634 0.407954 0.083 Uiso calc 1 . .
C C29 0.09345(16) 0.11620(14) 0.35656(8) 0.0553(4) Uani d 1 . .
H H29 0.149089 0.134284 0.382182 0.066 Uiso calc 1 . .
C C30 0.32887(14) -0.00163(11) 0.35447(6) 0.0432(4) Uani d 1 . .
C C31 0.29777(19) -0.03780(13) 0.40336(8) 0.0589(5) Uani d 1 . .
H H31 0.322227 -0.007798 0.434503 0.071 Uiso calc 1 . .
C C32 0.2301(2) -0.11886(15) 0.40585(9) 0.0715(6) Uani d 1 . .
H H32 0.209412 -0.142128 0.438890 0.086 Uiso calc 1 . .
C C33 0.19276(19) -0.16572(14) 0.36061(10) 0.0663(5) Uani d 1 . .
C C34 0.22917(18) -0.13207(14) 0.31229(9) 0.0630(5) Uani d 1 . .
H H34 0.208653 -0.164396 0.281355 0.076 Uiso calc 1 . .
C C35 0.29538(16) -0.05141(12) 0.30907(7) 0.0511(4) Uani d 1 . .
H H35 0.318123 -0.029833 0.275960 0.061 Uiso calc 1 . .
C C36 0.1087(3) -0.24775(19) 0.36355(14) 0.1012(8) Uani d 1 . .
H H36A 0.130152 -0.294591 0.337497 0.121 Uiso calc 1 . .
H H36B 0.115443 -0.276292 0.398479 0.121 Uiso calc 1 . .
C C37 -0.0154(3) -0.2178(2) 0.35341(15) 0.1107(8) Uani d 1 . .
H H37A -0.023092 -0.192468 0.318176 0.166 Uiso calc 1 . .
H H37B -0.036399 -0.170793 0.378823 0.166 Uiso calc 1 . .
H H37C -0.066614 -0.271027 0.356715 0.166 Uiso calc 1 . .
C C38 0.55911(15) 0.03226(11) 0.40587(6) 0.0452(4) Uani d 1 . .
C C39 0.60910(16) -0.02503(12) 0.43218(7) 0.0488(4) Uani d 1 . .
C C40 0.66926(16) -0.09620(12) 0.46286(6) 0.0479(4) Uani d 1 . .
C C41 0.60811(19) -0.15832(14) 0.49438(7) 0.0585(5) Uani d 1 . .
H H41 0.526864 -0.153142 0.496954 0.070 Uiso calc 1 . .
C C42 0.6680(2) -0.22811(15) 0.52203(8) 0.0707(6) Uani d 1 . .
H H42 0.625907 -0.269003 0.543290 0.085 Uiso calc 1 . .
C C43 0.7868(2) -0.23862(16) 0.51901(8) 0.0722(6) Uani d 1 . .
C C44 0.8472(2) -0.17530(19) 0.48899(10) 0.0843(7) Uani d 1 . .
H H44 0.928670 -0.179979 0.487244 0.101 Uiso calc 1 . .
C C45 0.7898(2) -0.10488(17) 0.46135(9) 0.0740(6) Uani d 1 . .
H H45 0.833043 -0.062660 0.441415 0.089 Uiso calc 1 . .
C C46 0.8509(4) -0.3181(2) 0.54713(12) 0.1143(10) Uani d 1 . .
H H46A 0.934866 -0.306750 0.545226 0.137 Uiso calc 0.548(9) A 1
H H46B 0.830517 -0.316916 0.584359 0.137 Uiso calc 0.548(9) A 1
H H46C 0.800764 -0.344924 0.573909 0.137 Uiso calc 0.452(9) A 2
H H46D 0.921346 -0.294122 0.564826 0.137 Uiso calc 0.452(9) A 2
C C47 0.8270(10) -0.4094(5) 0.5268(3) 0.1202(12) Uani d 0.548(9) A 1
H H47A 0.746809 -0.425897 0.533709 0.180 Uiso calc 0.548(9) A 1
H H47B 0.878766 -0.453993 0.543778 0.180 Uiso calc 0.548(9) A 1
H H47C 0.839107 -0.410076 0.489164 0.180 Uiso calc 0.548(9) A 1
C C48 0.62644(18) 0.37218(14) 0.43477(8) 0.0582(5) Uani d 1 . .
C C49 0.6058(4) 0.3681(3) 0.52714(10) 0.1300(14) Uani d 1 . .
H H49A 0.525800 0.388312 0.522056 0.195 Uiso calc 1 . .
H H49B 0.654441 0.421213 0.535929 0.195 Uiso calc 1 . .
H H49C 0.610197 0.323156 0.555545 0.195 Uiso calc 1 . .
C C50 0.80048(16) 0.36611(15) 0.37898(8) 0.0586(5) Uani d 1 . .
C C51 0.96438(18) 0.3759(2) 0.32348(11) 0.0918(8) Uani d 1 . .
H H51A 0.979822 0.369125 0.286322 0.138 Uiso calc 1 . .
H H51B 1.018019 0.337334 0.343772 0.138 Uiso calc 1 . .
H H51C 0.974645 0.440409 0.333676 0.138 Uiso calc 1 . .
O O1 0.5728(2) 0.44286(14) 0.43391(7) 0.1123(7) Uani d 1 . .
O O2 0.64680(18) 0.32502(13) 0.47847(6) 0.0914(6) Uani d 1 . .
O O3 0.8505(2) 0.4118(2) 0.41081(10) 0.1535(12) Uani d 1 . .
O O4 0.84501(12) 0.34724(14) 0.33351(6) 0.0822(5) Uani d 1 . .
O O5 0.21155(9) 0.27792(7) 0.29414(4) 0.0413(3) Uani d 1 . .
C C47A 0.8856(12) -0.3967(6) 0.5060(4) 0.1202(12) Uani d 0.452(9) A 2
H H47D 0.816351 -0.417779 0.487026 0.180 Uiso calc 0.452(9) A 2
H H47E 0.921157 -0.448603 0.524583 0.180 Uiso calc 0.452(9) A 2
H H47F 0.940502 -0.371375 0.481252 0.180 Uiso calc 0.452(9) A 2

loop_
_atom_site_aniso_label
_atom_site_aniso_U_11
_atom_site_aniso_U_22
_atom_site_aniso_U_33
_atom_site_aniso_U_12
_atom_site_aniso_U_13
_atom_site_aniso_U_23
C1 0.0418(9) 0.0482(9) 0.0518(9) -0.0037(7) -0.0007(7) 0.0007(7)
C2 0.0389(8) 0.0445(9) 0.0536(9) -0.0025(7) -0.0009(7) 0.0047(7)
C3 0.0372(8) 0.0374(8) 0.0416(8) 0.0023(6) 0.0049(6) 0.0001(6)
C4 0.0368(8) 0.0365(8) 0.0381(7) 0.0044(6) 0.0038(6) 0.0024(6)
C5 0.0347(7) 0.0407(8) 0.0425(8) 0.0043(6) 0.0033(6) 0.0042(6)
C6 0.0447(9) 0.0460(9) 0.0415(8) 0.0102(7) 0.0002(6) 0.0053(6)
C7 0.0756(13) 0.0577(11) 0.0487(10) 0.0101(9) 0.0119(9) 0.0099(8)
C8 0.1065(18) 0.0739(14) 0.0413(10) 0.0202(13) 0.0150(10) 0.0041(9)
C9 0.0949(16) 0.0671(13) 0.0454(10) 0.0213(12) -0.0034(10) -0.0093(9)
C10 0.0620(11) 0.0530(10) 0.0496(9) 0.0114(8) -0.0087(8) -0.0058(8)
C11 0.0428(8) 0.0469(9) 0.0422(8) 0.0085(7) -0.0044(6) 0.0011(7)
C12 0.0398(8) 0.0382(8) 0.0439(8) 0.0029(6) -0.0011(6) -0.0008(6)
C13 0.0377(8) 0.0390(8) 0.0372(7) 0.0009(6) 0.0025(6) -0.0013(6)
C14 0.0425(8) 0.0374(8) 0.0378(7) 0.0016(6) 0.0020(6) -0.0007(6)
C15 0.0441(8) 0.0383(8) 0.0381(7) 0.0046(6) -0.0002(6) -0.0002(6)
C16 0.0384(8) 0.0412(8) 0.0419(8) 0.0046(6) -0.0001(6) -0.0013(6)
C17 0.0441(9) 0.0487(10) 0.0583(10) 0.0032(7) -0.0075(7) 0.0010(8)
C18 0.0360(8) 0.0404(8) 0.0464(8) 0.0050(6) -0.0014(6) 0.0046(6)
C19 0.0839(15) 0.0505(11) 0.0792(14) -0.0058(10) 0.0384(12) 0.0003(10)
C20 0.0913(17) 0.0488(11) 0.1003(17) -0.0142(11) 0.0370(14) 0.0061(11)
C21 0.0686(13) 0.0428(10) 0.0881(15) -0.0037(9) -0.0069(11) -0.0027(10)
C22 0.136(2) 0.0538(12) 0.0624(13) -0.0023(13) 0.0167(13) -0.0098(10)
C23 0.1158(19) 0.0472(11) 0.0544(11) -0.0035(11) 0.0213(11) 0.0020(8)
C24 0.0375(8) 0.0409(8) 0.0562(9) 0.0011(6) -0.0006(7) -0.0015(7)
C25 0.0463(10) 0.0669(12) 0.0648(11) -0.0043(9) -0.0063(8) -0.0006(9)
C26 0.0451(11) 0.0768(14) 0.0952(17) -0.0115(10) -0.0112(10) -0.0073(12)
C27 0.0465(11) 0.0692(14) 0.1044(18) -0.0115(9) 0.0113(11) 0.0022(12)
C28 0.0558(12) 0.0788(14) 0.0735(13) -0.0082(10) 0.0144(10) 0.0057(11)
C29 0.0460(9) 0.0616(11) 0.0584(10) -0.0047(8) 0.0046(8) -0.0039(8)
C30 0.0457(9) 0.0370(8) 0.0469(8) 0.0007(6) -0.0015(7) 0.0020(6)
C31 0.0739(13) 0.0520(10) 0.0507(10) -0.0127(9) 0.0008(9) 0.0039(8)
C32 0.0831(15) 0.0606(12) 0.0711(13) -0.0150(11) 0.0081(11) 0.0159(10)
C33 0.0607(12) 0.0447(10) 0.0935(15) -0.0082(9) 0.0002(11) 0.0004(10)
C34 0.0645(12) 0.0487(10) 0.0754(13) -0.0041(9) -0.0082(10) -0.0122(9)
C35 0.0562(10) 0.0447(9) 0.0525(9) 0.0020(8) -0.0017(8) -0.0033(7)
C36 0.0879(13) 0.0697(14) 0.147(2) -0.0314(12) 0.0153(15) -0.0122(14)
C37 0.0869(14) 0.0927(16) 0.153(2) -0.0297(13) 0.0180(16) -0.0223(15)
C38 0.0502(9) 0.0410(9) 0.0442(8) 0.0037(7) -0.0025(7) -0.0001(7)
C39 0.0579(10) 0.0417(9) 0.0465(9) 0.0031(7) -0.0051(7) 0.0012(7)
C40 0.0600(11) 0.0440(9) 0.0395(8) 0.0065(7) -0.0037(7) 0.0037(7)
C41 0.0670(12) 0.0549(11) 0.0538(10) 0.0038(9) 0.0074(9) 0.0054(8)
C42 0.0971(17) 0.0601(12) 0.0553(11) 0.0041(11) 0.0121(11) 0.0185(9)
C43 0.0997(18) 0.0679(13) 0.0488(10) 0.0251(12) -0.0048(11) 0.0144(9)
C44 0.0658(14) 0.1027(19) 0.0844(16) 0.0242(13) -0.0013(12) 0.0346(14)
C45 0.0635(13) 0.0812(15) 0.0772(14) 0.0060(11) 0.0020(10) 0.0357(12)
C46 0.166(3) 0.0848(15) 0.0915(18) 0.0494(19) -0.0128(17) 0.0307(13)
C47 0.172(3) 0.0868(17) 0.101(2) 0.048(2) -0.006(2) 0.0243(18)
C48 0.0632(12) 0.0553(11) 0.0563(11) -0.0093(9) 0.0046(9) -0.0017(9)
C49 0.212(4) 0.123(3) 0.0559(14) -0.015(3) 0.0250(19) -0.0133(16)
C50 0.0432(10) 0.0687(12) 0.0635(11) -0.0078(8) -0.0047(8) 0.0000(9)
C51 0.0402(11) 0.131(2) 0.1043(19) 0.0036(12) 0.0124(11) 0.0305(17)
O1 0.170(2) 0.0872(13) 0.0810(12) 0.0496(13) 0.0309(12) -0.0040(10)
O2 0.1366(16) 0.0861(12) 0.0514(8) 0.0106(11) 0.0029(9) 0.0001(8)
O3 0.0914(14) 0.236(3) 0.1336(18) -0.0870(18) 0.0265(13) -0.0883(19)
O4 0.0428(7) 0.1282(14) 0.0761(10) -0.0100(8) 0.0102(7) -0.0020(9)
O5 0.0343(5) 0.0400(6) 0.0496(6) 0.0032(4) 0.0037(4) 0.0001(5)
C47A 0.172(3) 0.0868(17) 0.101(2) 0.048(2) -0.006(2) 0.0243(18)

loop_
_atom_type_symbol
_atom_type_description
_atom_type_scat_dispersion_real
_atom_type_scat_dispersion_imag
_atom_type_scat_source
C C 0.0033 0.0016 'International Tables Vol C Tables 4.2.6.8 and 6.1.1.4'
H H 0.0000 0.0000 'International Tables Vol C Tables 4.2.6.8 and 6.1.1.4'
O O 0.0106 0.0060 'International Tables Vol C Tables 4.2.6.8 and 6.1.1.4'

loop_
_geom_angle_atom_site_label_1
_geom_angle_atom_site_label_2
_geom_angle_atom_site_label_3
_geom_angle_site_symmetry_1
_geom_angle_site_symmetry_3
_geom_angle
_geom_angle_publ_flag
C2 C1 C17 . . 104.11(14) ?
C48 C1 C2 . . 108.39(15) ?
C48 C1 C17 . . 112.08(15) ?
C50 C1 C2 . . 113.12(14) ?
C50 C1 C17 . . 112.13(15) ?
C50 C1 C48 . . 107.04(15) ?
C1 C2 H2A . . 111.2 ?
C1 C2 H2B . . 111.2 ?
H2A C2 H2B . . 109.1 ?
C3 C2 C1 . . 102.67(13) ?
C3 C2 H2A . . 111.2 ?
C3 C2 H2B . . 111.2 ?
C4 C3 C2 . . 131.57(14) ?
C4 C3 C16 . . 117.85(14) ?
C16 C3 C2 . . 110.57(14) ?
C3 C4 C5 . . 133.03(14) ?
C3 C4 C13 . . 120.84(14) ?
C13 C4 C5 . . 106.11(13) ?
C6 C5 C4 . . 104.75(12) ?
C18 C5 C4 . . 115.97(13) ?
C18 C5 C6 . . 123.82(13) ?
O5 C5 C4 . . 98.61(11) ?
O5 C5 C6 . . 99.63(12) ?
O5 C5 C18 . . 110.08(12) ?
C7 C6 C5 . . 134.88(17) ?
C7 C6 C11 . . 120.18(16) ?
C11 C6 C5 . . 104.84(13) ?
C6 C7 H7 . . 120.9 ?
C6 C7 C8 . . 118.2(2) ?
C8 C7 H7 . . 120.9 ?
C7 C8 H8 . . 119.2 ?
C9 C8 C7 . . 121.52(19) ?
C9 C8 H8 . . 119.2 ?
C8 C9 H9 . . 119.6 ?
C8 C9 C10 . . 120.74(19) ?
C10 C9 H9 . . 119.6 ?
C9 C10 H10 . . 121.0 ?
C11 C10 C9 . . 118.07(19) ?
C11 C10 H10 . . 121.0 ?
C6 C11 C12 . . 105.85(13) ?
C10 C11 C6 . . 121.20(16) ?
C10 C11 C12 . . 132.75(16) ?
C11 C12 C13 . . 104.24(12) ?
C24 C12 C11 . . 121.28(14) ?
C24 C12 C13 . . 120.73(13) ?
O5 C12 C11 . . 99.24(12) ?
O5 C12 C13 . . 99.41(11) ?
O5 C12 C24 . . 107.67(12) ?
C4 C13 C12 . . 104.25(12) ?
C14 C13 C4 . . 122.24(14) ?
C14 C13 C12 . . 133.42(14) ?
C13 C14 C15 . . 116.80(14) ?
C13 C14 C30 . . 122.15(14) ?
C15 C14 C30 . . 121.05(14) ?
C14 C15 C38 . . 121.08(14) ?
C16 C15 C14 . . 119.95(14) ?
C16 C15 C38 . . 118.94(14) ?
C3 C16 C17 . . 109.98(14) ?
C15 C16 C3 . . 122.27(14) ?
C15 C16 C17 . . 127.68(14) ?
C1 C17 H17A . . 111.2 ?
C1 C17 H17B . . 111.2 ?
C16 C17 C1 . . 102.81(13) ?
C16 C17 H17A . . 111.2 ?
C16 C17 H17B . . 111.2 ?
H17A C17 H17B . . 109.1 ?
C19 C18 C5 . . 124.73(15) ?
C19 C18 C23 . . 117.76(17) ?
C23 C18 C5 . . 117.51(15) ?
C18 C19 H19 . . 119.5 ?
C18 C19 C20 . . 120.91(19) ?
C20 C19 H19 . . 119.5 ?
C19 C20 H20 . . 119.5 ?
C21 C20 C19 . . 121.0(2) ?
C21 C20 H20 . . 119.5 ?
C20 C21 H21 . . 120.5 ?
C20 C21 C22 . . 118.92(19) ?
C22 C21 H21 . . 120.5 ?
C21 C22 H22 . . 119.9 ?
C21 C22 C23 . . 120.2(2) ?
C23 C22 H22 . . 119.9 ?
C18 C23 C22 . . 121.1(2) ?
C18 C23 H23 . . 119.4 ?
C22 C23 H23 . . 119.4 ?
C25 C24 C12 . . 122.00(16) ?
C25 C24 C29 . . 118.26(16) ?
C29 C24 C12 . . 119.55(15) ?
C24 C25 H25 . . 119.6 ?
C24 C25 C26 . . 120.8(2) ?
C26 C25 H25 . . 119.6 ?
C25 C26 H26 . . 119.7 ?
C27 C26 C25 . . 120.5(2) ?
C27 C26 H26 . . 119.7 ?
C26 C27 H27 . . 120.3 ?
C26 C27 C28 . . 119.43(19) ?
C28 C27 H27 . . 120.3 ?
C27 C28 H28 . . 119.8 ?
C27 C28 C29 . . 120.4(2) ?
C29 C28 H28 . . 119.8 ?
C24 C29 H29 . . 119.7 ?
C28 C29 C24 . . 120.55(18) ?
C28 C29 H29 . . 119.7 ?
C31 C30 C14 . . 121.56(15) ?
C31 C30 C35 . . 117.97(16) ?
C35 C30 C14 . . 120.40(15) ?
C30 C31 H31 . . 120.0 ?
C30 C31 C32 . . 120.02(18) ?
C32 C31 H31 . . 120.0 ?
C31 C32 H32 . . 119.1 ?
C33 C32 C31 . . 121.7(2) ?
C33 C32 H32 . . 119.1 ?
C32 C33 C36 . . 121.1(2) ?
C34 C33 C32 . . 117.85(18) ?
C34 C33 C36 . . 120.9(2) ?
C33 C34 H34 . . 119.4 ?
C35 C34 C33 . . 121.10(19) ?
C35 C34 H34 . . 119.4 ?
C30 C35 H35 . . 119.4 ?
C34 C35 C30 . . 121.17(18) ?
C34 C35 H35 . . 119.4 ?
C33 C36 H36A . . 109.3 ?
C33 C36 H36B . . 109.3 ?
H36A C36 H36B . . 108.0 ?
C37 C36 C33 . . 111.5(2) ?
C37 C36 H36A . . 109.3 ?
C37 C36 H36B . . 109.3 ?
C36 C37 H37A . . 109.5 ?
C36 C37 H37B . . 109.5 ?
C36 C37 H37C . . 109.5 ?
H37A C37 H37B . . 109.5 ?
H37A C37 H37C . . 109.5 ?
H37B C37 H37C . . 109.5 ?
C39 C38 C15 . . 177.18(19) ?
C38 C39 C40 . . 178.44(18) ?
C41 C40 C39 . . 121.27(17) ?
C45 C40 C39 . . 120.69(17) ?
C45 C40 C41 . . 118.03(17) ?
C40 C41 H41 . . 120.0 ?
C42 C41 C40 . . 119.97(19) ?
C42 C41 H41 . . 120.0 ?
C41 C42 H42 . . 119.1 ?
C43 C42 C41 . . 121.9(2) ?
C43 C42 H42 . . 119.1 ?
C42 C43 C44 . . 117.85(19) ?
C42 C43 C46 . . 121.6(2) ?
C44 C43 C46 . . 120.6(3) ?
C43 C44 H44 . . 119.3 ?
C43 C44 C45 . . 121.4(2) ?
C45 C44 H44 . . 119.3 ?
C40 C45 H45 . . 119.6 ?
C44 C45 C40 . . 120.8(2) ?
C44 C45 H45 . . 119.6 ?
C43 C46 H46A . . 108.4 ?
C43 C46 H46B . . 108.4 ?
C43 C46 H46C . . 109.6 ?
C43 C46 H46D . . 109.6 ?
C43 C46 C47A . . 110.3(3) ?
H46A C46 H46B . . 107.5 ?
H46C C46 H46D . . 108.1 ?
C47 C46 C43 . . 115.4(4) ?
C47 C46 H46A . . 108.4 ?
C47 C46 H46B . . 108.4 ?
C47A C46 H46C . . 109.6 ?
C47A C46 H46D . . 109.6 ?
C46 C47 H47A . . 109.5 ?
C46 C47 H47B . . 109.5 ?
C46 C47 H47C . . 109.5 ?
H47A C47 H47B . . 109.5 ?
H47A C47 H47C . . 109.5 ?
H47B C47 H47C . . 109.5 ?
O1 C48 C1 . . 124.19(19) ?
O1 C48 O2 . . 122.6(2) ?
O2 C48 C1 . . 113.25(18) ?
H49A C49 H49B . . 109.5 ?
H49A C49 H49C . . 109.5 ?
H49B C49 H49C . . 109.5 ?
O2 C49 H49A . . 109.5 ?
O2 C49 H49B . . 109.5 ?
O2 C49 H49C . . 109.5 ?
O3 C50 C1 . . 124.8(2) ?
O3 C50 O4 . . 122.0(2) ?
O4 C50 C1 . . 113.23(16) ?
H51A C51 H51B . . 109.5 ?
H51A C51 H51C . . 109.5 ?
H51B C51 H51C . . 109.5 ?
O4 C51 H51A . . 109.5 ?
O4 C51 H51B . . 109.5 ?
O4 C51 H51C . . 109.5 ?
C48 O2 C49 . . 116.0(2) ?
C50 O4 C51 . . 118.93(19) ?
C5 O5 C12 . . 98.72(10) ?
C46 C47A H47D . . 109.5 ?
C46 C47A H47E . . 109.5 ?
C46 C47A H47F . . 109.5 ?
H47D C47A H47E . . 109.5 ?
H47D C47A H47F . . 109.5 ?
H47E C47A H47F . . 109.5 ?

loop_
_geom_bond_atom_site_label_1
_geom_bond_atom_site_label_2
_geom_bond_site_symmetry_2
_geom_bond_distance
_geom_bond_publ_flag
C1 C2 . 1.548(2) ?
C1 C17 . 1.551(2) ?
C1 C48 . 1.535(3) ?
C1 C50 . 1.513(2) ?
C2 H2A . 0.9700 ?
C2 H2B . 0.9700 ?
C2 C3 . 1.507(2) ?
C3 C4 . 1.372(2) ?
C3 C16 . 1.400(2) ?
C4 C5 . 1.542(2) ?
C4 C13 . 1.403(2) ?
C5 C6 . 1.539(2) ?
C5 C18 . 1.504(2) ?
C5 O5 . 1.4514(18) ?
C6 C7 . 1.377(2) ?
C6 C11 . 1.399(2) ?
C7 H7 . 0.9300 ?
C7 C8 . 1.394(3) ?
C8 H8 . 0.9300 ?
C8 C9 . 1.368(3) ?
C9 H9 . 0.9300 ?
C9 C10 . 1.389(3) ?
C10 H10 . 0.9300 ?
C10 C11 . 1.382(2) ?
C11 C12 . 1.532(2) ?
C12 C13 . 1.548(2) ?
C12 C24 . 1.504(2) ?
C12 O5 . 1.4631(18) ?
C13 C14 . 1.388(2) ?
C14 C15 . 1.427(2) ?
C14 C30 . 1.484(2) ?
C15 C16 . 1.386(2) ?
C15 C38 . 1.436(2) ?
C16 C17 . 1.505(2) ?
C17 H17A . 0.9700 ?
C17 H17B . 0.9700 ?
C18 C19 . 1.362(2) ?
C18 C23 . 1.373(3) ?
C19 H19 . 0.9300 ?
C19 C20 . 1.388(3) ?
C20 H20 . 0.9300 ?
C20 C21 . 1.341(3) ?
C21 H21 . 0.9300 ?
C21 C22 . 1.373(3) ?
C22 H22 . 0.9300 ?
C22 C23 . 1.378(3) ?
C23 H23 . 0.9300 ?
C24 C25 . 1.381(2) ?
C24 C29 . 1.386(2) ?
C25 H25 . 0.9300 ?
C25 C26 . 1.383(3) ?
C26 H26 . 0.9300 ?
C26 C27 . 1.365(3) ?
C27 H27 . 0.9300 ?
C27 C28 . 1.374(3) ?
C28 H28 . 0.9300 ?
C28 C29 . 1.383(3) ?
C29 H29 . 0.9300 ?
C30 C31 . 1.387(2) ?
C30 C35 . 1.391(2) ?
C31 H31 . 0.9300 ?
C31 C32 . 1.389(3) ?
C32 H32 . 0.9300 ?
C32 C33 . 1.379(3) ?
C33 C34 . 1.379(3) ?
C33 C36 . 1.512(3) ?
C34 H34 . 0.9300 ?
C34 C35 . 1.377(3) ?
C35 H35 . 0.9300 ?
C36 H36A . 0.9700 ?
C36 H36B . 0.9700 ?
C36 C37 . 1.491(4) ?
C37 H37A . 0.9600 ?
C37 H37B . 0.9600 ?
C37 H37C . 0.9600 ?
C38 C39 . 1.188(2) ?
C39 C40 . 1.438(2) ?
C40 C41 . 1.385(3) ?
C40 C45 . 1.377(3) ?
C41 H41 . 0.9300 ?
C41 C42 . 1.384(3) ?
C42 H42 . 0.9300 ?
C42 C43 . 1.363(3) ?
C43 C44 . 1.370(3) ?
C43 C46 . 1.514(3) ?
C44 H44 . 0.9300 ?
C44 C45 . 1.377(3) ?
C45 H45 . 0.9300 ?
C46 H46A . 0.9700 ?
C46 H46B . 0.9700 ?
C46 H46C . 0.9700 ?
C46 H46D . 0.9700 ?
C46 C47 . 1.422(8) ?
C46 C47A . 1.581(10) ?
C47 H47A . 0.9600 ?
C47 H47B . 0.9600 ?
C47 H47C . 0.9600 ?
C48 O1 . 1.177(3) ?
C48 O2 . 1.305(2) ?
C49 H49A . 0.9600 ?
C49 H49B . 0.9600 ?
C49 H49C . 0.9600 ?
C49 O2 . 1.455(3) ?
C50 O3 . 1.170(3) ?
C50 O4 . 1.290(2) ?
C51 H51A . 0.9600 ?
C51 H51B . 0.9600 ?
C51 H51C . 0.9600 ?
C51 O4 . 1.444(3) ?
C47A H47D . 0.9600 ?
C47A H47E . 0.9600 ?
C47A H47F . 0.9600 ?

loop_
_geom_hbond_atom_site_label_D
_geom_hbond_atom_site_label_H
_geom_hbond_atom_site_label_A
_geom_hbond_site_symmetry_A
_geom_hbond_distance_DH
_geom_hbond_distance_HA
_geom_hbond_distance_DA
_geom_hbond_angle_DHA
C20 H20 Cg4 2_655 0.93 2.61 3.516(3) 165
C26 H26 Cg7 2_545 0.93 2.82 3.713(3) 162

_cod_database_fobs_code 2243408
